data_7019808
loop_
_publ_author_name
'Gabb, David'
'Pradeep, Chullikkattil P.'
'Miras, Haralampos N.'
'Mitchell, Scott G.'
'Long, De-Liang'
'Cronin, Leroy'

_publ_section_title
;
 Organic-soluble lacunary {M(2)(P(2)W(15))(2)} polyoxometalate sandwiches
 showing a previously unseen \a\b\b\a isomerism.
;
_journal_issue 33
_journal_name_full 'Dalton transactions (Cambridge, England : 2003)'
_journal_page_first 10000
_journal_page_last 10005
_journal_paper_doi 10.1039/c2dt30616f
_journal_volume 41
_journal_year 2012
_chemical_formula_sum 'C146 H338 N10 Ni2 O112 P4 W30'
_chemical_formula_weight 9783.06
_chemical_name_systematic
;
?
;
_space_group_IT_number 15
_symmetry_cell_setting monoclinic
_symmetry_space_group_name_Hall '-C 2yc'
_symmetry_space_group_name_H-M 'C 1 2/c 1'
_atom_sites_solution_hydrogens none
_atom_sites_solution_primary direct
_atom_sites_solution_secondary difmap
_audit_creation_method SHELXL-97
_cell_angle_alpha 90.00
_cell_angle_beta 97.190(6)
_cell_angle_gamma 90.00
_cell_formula_units_Z 4
_cell_length_a 45.2790(9)
_cell_length_b 21.0927(7)
_cell_length_c 31.0661(11)
_cell_measurement_reflns_used 14964
_cell_measurement_temperature 150(2)
_cell_measurement_theta_max 21.9
_cell_measurement_theta_min 2.90
_cell_volume 29436.6(16)
_computing_cell_refinement
;
CrysAlisPro, Agilent Technologies,
Version 1.171.34.49 (release 20-01-2011 CrysAlis171 .NET)
(compiled Jan 20 2011,15:58:25)
;
_computing_data_collection
;
CrysAlisPro, Agilent Technologies,
Version 1.171.34.49 (release 20-01-2011 CrysAlis171 .NET)
(compiled Jan 20 2011,15:58:25)
;
_computing_data_reduction
;
CrysAlisPro, Agilent Technologies,
Version 1.171.34.49 (release 20-01-2011 CrysAlis171 .NET)
(compiled Jan 20 2011,15:58:25)
;
_computing_structure_refinement 'SHELXL-97 (Sheldrick, 2008)'
_computing_structure_solution 'SHELXL-97 (Sheldrick, 2008)'
_diffrn_ambient_temperature 150(2)
_diffrn_detector_area_resol_mean 10.4383
_diffrn_measured_fraction_theta_full 0.996
_diffrn_measured_fraction_theta_max 0.996
_diffrn_measurement_device_type 'Xcalibur, Atlas, Gemini ultra'
_diffrn_measurement_method '\w & \p scans'
_diffrn_radiation_monochromator graphite
_diffrn_radiation_source 'fine-focus sealed tube'
_diffrn_radiation_type MoK\a
_diffrn_radiation_wavelength 0.71073
_diffrn_reflns_av_R_equivalents 0.1196
_diffrn_reflns_av_sigmaI/netI 0.1507
_diffrn_reflns_limit_h_max 47
_diffrn_reflns_limit_h_min -47
_diffrn_reflns_limit_k_max 22
_diffrn_reflns_limit_k_min -22
_diffrn_reflns_limit_l_max 32
_diffrn_reflns_limit_l_min -32
_diffrn_reflns_number 87247
_diffrn_reflns_theta_full 21.98
_diffrn_reflns_theta_max 21.98
_diffrn_reflns_theta_min 2.90
_diffrn_standards_decay_% none
_exptl_absorpt_coefficient_mu 11.883
_exptl_absorpt_correction_T_max 0.4901
_exptl_absorpt_correction_T_min 0.1033
_exptl_absorpt_correction_type analytical
_exptl_absorpt_process_details
;
CrysAlisPro, Oxford Diffraction Ltd.,
Version 1.171.33.55 (release 05-01-2010 CrysAlis171 .NET)
(compiled Jan 5 2010,16:28:46)
Analytical numeric absorption correction using a multifaceted crystal
model based on expressions derived by R.C. Clark & J.S. Reid.
(Clark, R. C. & Reid, J. S. (1995). Acta Cryst. A51, 887-897)
;
_exptl_crystal_colour green
_exptl_crystal_density_diffrn 2.207
_exptl_crystal_density_method 'not measured'
_exptl_crystal_description block
_exptl_crystal_F_000 18064
_exptl_crystal_size_max 0.35
_exptl_crystal_size_mid 0.19
_exptl_crystal_size_min 0.07
_refine_diff_density_max 4.00
_refine_diff_density_min -2.08
_refine_diff_density_rms 0.29
_refine_ls_extinction_coef none
_refine_ls_extinction_method none
_refine_ls_goodness_of_fit_ref 0.895
_refine_ls_hydrogen_treatment none
_refine_ls_matrix_type full
_refine_ls_number_parameters 811
_refine_ls_number_reflns 17953
_refine_ls_number_restraints 48
_refine_ls_restrained_S_all 0.894
_refine_ls_R_factor_all 0.1807
_refine_ls_R_factor_gt 0.0783
_refine_ls_shift/su_max 0.001
_refine_ls_shift/su_mean 0.000
_refine_ls_structure_factor_coef Fsqd
_refine_ls_weighting_details 'calc w=1/[\s^2^(Fo^2^)+(0.1164P)^2^+0.0000P] where P=(Fo^2^+2Fc^2^)/3'
_refine_ls_weighting_scheme calc
_refine_ls_wR_factor_gt 0.1977
_refine_ls_wR_factor_ref 0.2286
_reflns_number_gt 6958
_reflns_number_total 17953
_reflns_threshold_expression >2\s(I)
_cod_data_source_file c2dt30616f.txt
_cod_data_source_block pc819ni
_cod_original_cell_volume 29436.6(15)
_cod_original_sg_symbol_H-M C2/c
_cod_database_code 7019808

loop_
_symmetry_equiv_pos_as_xyz
'x, y, z'
'-x, y, -z+1/2'
'x+1/2, y+1/2, z'
'-x+1/2, y+1/2, -z+1/2'
'-x, -y, -z'
'x, -y, z-1/2'
'-x+1/2, -y+1/2, -z'
'x+1/2, -y+1/2, z-1/2'

loop_
_atom_site_label
_atom_site_type_symbol
_atom_site_fract_x
_atom_site_fract_y
_atom_site_fract_z
_atom_site_U_iso_or_equiv
_atom_site_adp_type
_atom_site_occupancy
_atom_site_symmetry_multiplicity
_atom_site_calc_flag
_atom_site_refinement_flags
W1 W 0.84922(3) 0.54880(8) 0.29722(4) 0.0562(5) Uani 1 1 d .
W2 W 0.84993(3) 0.37506(8) 0.29907(4) 0.0573(5) Uani 1 1 d .
W3 W 0.93293(3) 0.54921(8) 0.30920(4) 0.0645(5) Uani 1 1 d .
W5 W 0.85140(3) 0.62498(8) 0.20315(4) 0.0549(5) Uani 1 1 d .
W6 W 0.92852(4) 0.53447(9) 0.11194(4) 0.0730(5) Uani 1 1 d .
W7 W 0.84455(3) 0.53682(8) 0.10044(4) 0.0633(5) Uani 1 1 d .
W9 W 0.93379(3) 0.37371(8) 0.31074(4) 0.0651(5) Uani 1 1 d .
W11 W 0.78036(3) 0.54212(8) 0.16185(4) 0.0529(4) Uani 1 1 d .
W13 W 0.84763(3) 0.29387(9) 0.20616(5) 0.0615(5) Uani 1 1 d .
W16 W 0.93644(3) 0.62323(9) 0.21502(4) 0.0629(5) Uani 1 1 d .
W18 W 0.77991(3) 0.38143(8) 0.16033(4) 0.0551(4) Uani 1 1 d .
W19 W 0.93227(4) 0.37622(9) 0.11505(5) 0.0829(6) Uani 1 1 d .
W22 W 0.84739(4) 0.37818(9) 0.10273(4) 0.0672(5) Uani 1 1 d .
W27 W 0.93233(4) 0.29259(8) 0.21853(5) 0.0707(5) Uani 1 1 d .
W28 W 0.78115(3) 0.46044(8) 0.25541(4) 0.0559(4) Uani 1 1 d .
Ni1 Ni 1.0000 0.5331(3) 0.2500 0.0589(18) Uani 1 2 d S
Ni2 Ni 1.0000 0.3873(3) 0.2500 0.0580(18) Uani 1 2 d S
P6 P 0.84578(16) 0.4602(5) 0.2008(2) 0.039(2) Uani 1 1 d .
P7 P 0.93905(17) 0.4602(5) 0.2147(2) 0.042(2) Uani 1 1 d .
O1 O 0.9738(5) 0.6004(9) 0.2172(6) 0.058(6) Uiso 1 1 d .
O2 O 0.8089(4) 0.5957(9) 0.1880(5) 0.048(6) Uani 1 1 d .
O3 O 0.8914(4) 0.5561(9) 0.3003(6) 0.051(6) Uiso 1 1 d .
O4 O 0.7645(4) 0.4598(10) 0.1403(6) 0.058(6) Uani 1 1 d .
O5 O 0.8556(4) 0.4006(10) 0.2258(5) 0.051(6) Uani 1 1 d .
O6 O 0.8927(4) 0.3649(9) 0.3024(6) 0.055(6) Uiso 1 1 d .
O7 O 0.9281(4) 0.4002(9) 0.2378(6) 0.053(6) Uiso 1 1 d .
O8 O 0.8867(5) 0.5274(9) 0.1009(6) 0.059(6) Uani 1 1 d .
O9 O 0.8548(4) 0.4576(9) 0.1558(5) 0.044(5) Uani 1 1 d .
O10 O 0.8096(4) 0.4012(9) 0.2795(5) 0.044(6) Uani 1 1 d .
O11 O 0.8889(4) 0.3840(10) 0.1039(6) 0.058(6) Uani 1 1 d .
O12 O 0.7642(4) 0.5249(9) 0.2138(6) 0.054(6) Uani 1 1 d .
O13 O 0.9294(5) 0.4640(11) 0.3193(6) 0.069(6) Uiso 1 1 d .
O14 O 0.9381(5) 0.2973(9) 0.2799(6) 0.059(6) Uiso 1 1 d .
O15 O 0.8091(4) 0.5216(9) 0.2795(5) 0.055(6) Uani 1 1 d .
O16 O 0.9270(4) 0.5894(10) 0.1582(7) 0.064(7) Uani 1 1 d .
O17 O 0.8564(4) 0.5204(8) 0.2272(5) 0.040(5) Uiso 1 1 d .
O18 O 0.8054(4) 0.5356(11) 0.1157(6) 0.063(6) Uani 1 1 d .
O19 O 0.8110(4) 0.4603(8) 0.1960(5) 0.036(5) Uiso 1 1 d .
O20 O 0.7553(4) 0.4609(10) 0.2907(6) 0.061(6) Uani 1 1 d .
O21 O 0.8912(5) 0.6268(10) 0.2160(5) 0.063(7) Uani 1 1 d .
O22 O 0.8069(5) 0.3242(9) 0.1918(6) 0.064(7) Uani 1 1 d .
O23 O 0.9288(4) 0.4571(10) 0.1652(5) 0.052(6) Uani 1 1 d .
O24 O 0.7648(4) 0.3986(10) 0.2143(6) 0.060(6) Uani 1 1 d .
O25 O 0.8529(4) 0.3234(10) 0.1490(7) 0.069(7) Uani 1 1 d .
O26 O 0.8450(5) 0.5796(11) 0.3458(6) 0.067(7) Uani 1 1 d .
O27 O 0.8408(4) 0.4549(12) 0.0727(6) 0.077(8) Uani 1 1 d .
O28 O 0.8894(5) 0.2908(11) 0.2190(5) 0.073(7) Uani 1 1 d .
O29 O 0.8544(4) 0.5954(9) 0.1466(5) 0.050(6) Uani 1 1 d .
O30 O 0.9356(5) 0.4560(12) 0.0850(6) 0.078(7) Uani 1 1 d .
O31 O 0.9252(4) 0.3213(10) 0.1596(6) 0.062(7) Uani 1 1 d .
O32 O 0.9361(5) 0.5834(11) 0.0720(6) 0.078(8) Uani 1 1 d .
O33 O 0.9731(4) 0.3158(12) 0.2195(6) 0.081(8) Uani 1 1 d .
O34 O 0.8446(4) 0.3479(11) 0.3478(6) 0.070(7) Uani 1 1 d .
O35 O 0.9391(5) 0.6236(10) 0.2783(6) 0.065(7) Uani 1 1 d .
O36 O 0.9273(4) 0.5222(9) 0.2352(6) 0.050(6) Uiso 1 1 d .
O37 O 0.8373(5) 0.5873(11) 0.0571(6) 0.075(7) Uani 1 1 d .
O38 O 0.7544(5) 0.5923(10) 0.1382(6) 0.064(7) Uani 1 1 d .
O39 O 0.8577(5) 0.4646(10) 0.3113(6) 0.067(6) Uiso 1 1 d .
O40 O 0.8403(5) 0.3263(10) 0.0624(6) 0.070(7) Uani 1 1 d .
O41 O 0.8450(4) 0.6970(11) 0.1936(6) 0.066(7) Uani 1 1 d .
O42 O 0.9381(5) 0.2176(12) 0.2117(7) 0.087(8) Uiso 1 1 d .
O43 O 0.9759(5) 0.5194(11) 0.3013(7) 0.082(8) Uiso 1 1 d .
O44 O 0.8409(5) 0.2199(13) 0.1999(7) 0.079(8) Uani 1 1 d .
O45 O 0.8075(4) 0.3837(11) 0.1182(6) 0.069(7) Uani 1 1 d .
O46 O 0.9744(5) 0.3806(11) 0.1379(7) 0.079(7) Uiso 1 1 d .
O47 O 0.9400(5) 0.5784(13) 0.3606(7) 0.095(9) Uani 1 1 d .
O48 O 0.9362(5) 0.3234(12) 0.0746(7) 0.087(8) Uani 1 1 d .
O49 O 0.9401(5) 0.6995(11) 0.2068(7) 0.081(8) Uani 1 1 d .
O50 O 0.9400(6) 0.3472(12) 0.3607(8) 0.097(8) Uiso 1 1 d .
O51 O 0.9784(6) 0.3995(12) 0.3017(7) 0.093(8) Uiso 1 1 d .
O52 O 0.7522(5) 0.3334(11) 0.1373(7) 0.078(8) Uani 1 1 d .
O53 O 0.8433(4) 0.6221(11) 0.2622(6) 0.068(7) Uani 1 1 d .
O54 O 0.8438(5) 0.3004(10) 0.2664(7) 0.074(7) Uani 1 1 d .
O55 O 1.0260(4) 0.4586(9) 0.2774(6) 0.056(6) Uiso 1 1 d .
O56 O 0.9753(5) 0.5279(12) 0.1355(7) 0.086(8) Uani 1 1 d .
N1 N 0.8870(6) 0.4635(14) 0.4545(9) 0.091(10) Uani 1 1 d D
N2 N 0.7440(6) 0.2497(13) 0.2895(9) 0.087(10) Uani 1 1 d D
N3 N 0.7193(7) 0.4758(16) 0.0238(9) 0.049(12) Uani 0.60 1 d PD
N4 N 0.8661(14) 0.056(3) 0.286(2) 0.05(2) Uiso 0.30 1 d PD
C1 C 0.8853(9) 0.4038(15) 0.4813(11) 0.088(13) Uiso 1 1 d D
C2 C 0.8860(16) 0.3393(19) 0.4596(18) 0.11(2) Uiso 0.60 1 d PD
C3 C 0.8881(14) 0.280(3) 0.4877(18) 0.09(2) Uiso 0.60 1 d PD
C5 C 0.8602(7) 0.462(2) 0.4196(11) 0.075(13) Uiso 0.80 1 d PD
C6 C 0.8294(8) 0.455(3) 0.4331(14) 0.063(16) Uiso 0.60 1 d PD
C7 C 0.8063(9) 0.464(2) 0.3942(13) 0.094(16) Uiso 0.80 1 d PD
C8 C 0.7755(10) 0.448(2) 0.4032(16) 0.082(16) Uiso 0.70 1 d PD
C9 C 0.8877(10) 0.5188(17) 0.4858(13) 0.058(14) Uiso 0.70 1 d PD
C10 C 0.8879(14) 0.578(2) 0.4595(17) 0.059(19) Uiso 0.50 1 d PD
C11 C 0.890(2) 0.637(3) 0.486(3) 0.05(3) Uiso 0.30 1 d PD
C13 C 0.9138(6) 0.4647(17) 0.4292(10) 0.077(11) Uiso 1 1 d D
C14 C 0.9428(7) 0.453(2) 0.4579(11) 0.072(13) Uiso 0.80 1 d PD
C15 C 0.9704(7) 0.4654(17) 0.4367(11) 0.089(12) Uiso 1 1 d D
C16 C 0.9986(10) 0.437(2) 0.4596(16) 0.066(17) Uiso 0.60 1 d PD
C17 C 0.7297(8) 0.3030(17) 0.2618(11) 0.064(12) Uiso 0.80 1 d PD
C18 C 0.6989(8) 0.2881(19) 0.2392(12) 0.065(12) Uiso 0.80 1 d PD
C19 C 0.6863(13) 0.346(2) 0.2150(17) 0.081(19) Uiso 0.60 1 d PD
C21 C 0.7746(7) 0.2751(18) 0.3047(11) 0.064(12) Uiso 0.80 1 d PD
C22 C 0.7941(9) 0.2338(19) 0.3359(11) 0.079(14) Uiso 0.80 1 d PD
C23 C 0.7938(10) 0.243(2) 0.3840(11) 0.066(15) Uiso 0.70 1 d PD
C24 C 0.8148(12) 0.198(3) 0.4104(17) 0.084(19) Uiso 0.60 1 d PD
C25 C 0.7451(9) 0.1896(17) 0.2636(11) 0.069(13) Uiso 0.80 1 d PD
C26 C 0.7646(9) 0.1900(18) 0.2274(11) 0.068(13) Uiso 0.80 1 d PD
C27 C 0.7572(11) 0.136(2) 0.1956(13) 0.048(14) Uiso 0.60 1 d PD
C29 C 0.7271(7) 0.2297(14) 0.3269(8) 0.059(10) Uiso 1 1 d D
C30 C 0.7184(8) 0.2880(15) 0.3511(10) 0.084(12) Uiso 1 1 d D
C31 C 0.7048(9) 0.2696(18) 0.3912(11) 0.072(13) Uiso 0.80 1 d PD
C32 C 0.6935(11) 0.319(2) 0.4202(13) 0.069(15) Uiso 0.70 1 d PD
C33 C 0.7371(10) 0.5316(19) 0.0427(13) 0.072(15) Uiso 0.70 1 d PD
C34 C 0.7513(10) 0.5727(17) 0.0113(12) 0.057(13) Uiso 0.70 1 d PD
C35 C 0.7621(8) 0.6337(16) 0.0317(11) 0.071(12) Uiso 0.90 1 d PD
C36 C 0.7765(10) 0.676(2) 0.0010(13) 0.069(15) Uiso 0.70 1 d PD
C37 C 0.6931(8) 0.4972(19) -0.0080(11) 0.048(12) Uiso 0.70 1 d PD
C38 C 0.6724(9) 0.541(2) 0.0117(13) 0.050(14) Uiso 0.60 1 d PD
C39 C 0.6474(11) 0.556(3) -0.0231(15) 0.064(17) Uiso 0.60 1 d PD
C40 C 0.630(2) 0.607(4) -0.006(3) 0.10(3) Uiso 0.40 1 d PD
C41 C 0.7107(10) 0.4341(18) 0.0600(12) 0.058(14) Uiso 0.70 1 d PD
C42 C 0.6953(14) 0.371(2) 0.0516(17) 0.07(2) Uiso 0.50 1 d PD
C43 C 0.6825(15) 0.342(3) 0.0891(18) 0.07(2) Uiso 0.50 1 d PD
C44 C 0.672(2) 0.277(3) 0.074(3) 0.06(3) Uiso 0.30 1 d PD
C45 C 0.7373(9) 0.437(2) -0.0040(13) 0.065(15) Uiso 0.70 1 d PD
C46 C 0.7653(9) 0.405(2) 0.0170(14) 0.089(16) Uiso 0.80 1 d PD
C47 C 0.7804(13) 0.359(3) -0.0093(17) 0.09(2) Uiso 0.60 1 d PD
C49 C 0.8338(14) 0.076(4) 0.283(3) 0.06(3) Uiso 0.30 1 d PD
C50 C 0.8056(16) 0.042(4) 0.2905(16) 0.07(2) Uiso 0.40 1 d PD
C51 C 0.8133(12) 0.028(2) 0.3375(14) 0.057(15) Uiso 0.60 1 d PD
C53 C 0.8886(17) 0.079(4) 0.258(3) 0.04(3) Uiso 0.30 1 d PD
C54 C 0.912(3) 0.031(6) 0.275(4) 0.04(4) Uiso 0.20 1 d PD

loop_
_atom_site_aniso_label
_atom_site_aniso_U_11
_atom_site_aniso_U_22
_atom_site_aniso_U_33
_atom_site_aniso_U_23
_atom_site_aniso_U_13
_atom_site_aniso_U_12
W1 0.0494(10) 0.0839(13) 0.0384(8) -0.0050(8) 0.0172(7) -0.0087(9)
W2 0.0432(10) 0.0841(13) 0.0461(9) 0.0134(9) 0.0118(7) -0.0001(9)
W3 0.0511(10) 0.1056(15) 0.0377(8) -0.0066(9) 0.0098(7) -0.0135(10)
W5 0.0509(11) 0.0658(13) 0.0495(9) 0.0012(9) 0.0125(8) -0.0039(9)
W6 0.0693(12) 0.1132(15) 0.0402(8) 0.0058(10) 0.0212(8) 0.0088(12)
W7 0.0591(10) 0.0981(13) 0.0353(7) 0.0094(9) 0.0157(7) 0.0142(11)
W9 0.0460(10) 0.1020(14) 0.0472(9) 0.0148(9) 0.0055(8) 0.0033(10)
W11 0.0362(9) 0.0780(12) 0.0449(8) 0.0013(9) 0.0069(6) 0.0049(10)
W13 0.0522(11) 0.0670(14) 0.0643(10) 0.0002(9) 0.0035(8) 0.0088(10)
W16 0.0527(11) 0.0827(15) 0.0536(10) -0.0003(9) 0.0080(8) -0.0105(10)
W18 0.0336(9) 0.0771(12) 0.0545(9) -0.0009(9) 0.0047(7) 0.0000(9)
W19 0.0896(15) 0.1117(16) 0.0520(10) -0.0165(10) 0.0267(10) -0.0080(12)
W22 0.0670(12) 0.0921(14) 0.0450(9) -0.0123(10) 0.0168(8) -0.0069(10)
W27 0.0607(12) 0.0803(14) 0.0693(11) -0.0026(9) 0.0013(9) 0.0169(10)
W28 0.0347(9) 0.0897(12) 0.0457(8) 0.0018(9) 0.0148(6) -0.0020(10)
Ni1 0.058(4) 0.081(5) 0.039(3) 0.000 0.012(3) 0.000
Ni2 0.046(4) 0.062(5) 0.068(4) 0.000 0.015(3) 0.000
P6 0.026(5) 0.069(7) 0.021(4) 0.004(5) -0.002(3) -0.001(5)
P7 0.037(5) 0.061(6) 0.028(4) -0.001(5) 0.007(4) -0.010(6)
O2 0.053(15) 0.046(15) 0.044(12) 0.016(10) 0.004(11) 0.009(12)
O4 0.038(13) 0.083(17) 0.053(12) -0.006(13) 0.005(10) 0.006(14)
O5 0.065(16) 0.070(17) 0.022(11) -0.008(11) 0.019(10) -0.021(13)
O8 0.069(17) 0.066(17) 0.039(12) 0.010(11) 0.003(11) -0.002(13)
O9 0.051(14) 0.047(14) 0.035(11) -0.015(11) 0.009(9) 0.002(12)
O10 0.034(13) 0.071(16) 0.028(10) -0.010(10) 0.011(9) -0.008(11)
O11 0.034(14) 0.098(18) 0.045(12) -0.016(12) 0.018(10) 0.010(13)
O12 0.039(13) 0.075(18) 0.045(12) -0.003(11) -0.002(10) 0.017(12)
O15 0.051(15) 0.082(18) 0.039(11) 0.016(11) 0.023(10) 0.015(13)
O16 0.037(15) 0.053(16) 0.103(18) 0.038(13) 0.010(13) 0.005(12)
O18 0.023(12) 0.12(2) 0.052(12) -0.009(13) 0.017(10) -0.007(13)
O20 0.041(13) 0.083(17) 0.065(13) 0.003(13) 0.038(11) -0.009(13)
O21 0.077(18) 0.072(18) 0.038(12) 0.010(11) -0.007(12) 0.001(14)
O22 0.089(19) 0.055(17) 0.049(13) -0.013(11) 0.015(13) -0.005(14)
O23 0.018(11) 0.102(18) 0.038(11) -0.008(12) 0.013(9) -0.017(12)
O24 0.053(15) 0.086(18) 0.040(12) 0.014(12) 0.003(11) -0.002(13)
O25 0.046(16) 0.072(18) 0.088(17) -0.046(14) 0.008(13) 0.013(13)
O26 0.052(16) 0.112(19) 0.042(12) -0.002(12) 0.022(11) 0.000(14)
O27 0.031(13) 0.15(2) 0.050(13) -0.052(16) 0.013(10) -0.003(15)
O28 0.065(18) 0.12(2) 0.029(12) -0.009(12) -0.016(11) -0.005(15)
O29 0.059(16) 0.048(15) 0.042(12) 0.009(10) 0.004(11) -0.020(12)
O30 0.056(16) 0.13(2) 0.057(13) 0.001(15) 0.042(12) 0.010(16)
O31 0.046(15) 0.086(18) 0.052(14) -0.024(12) -0.007(11) 0.003(13)
O32 0.09(2) 0.13(2) 0.027(12) 0.025(12) 0.029(12) 0.015(16)
O33 0.017(13) 0.15(2) 0.075(16) -0.032(15) 0.009(12) 0.009(14)
O34 0.044(15) 0.11(2) 0.048(13) 0.019(13) -0.003(11) -0.029(14)
O35 0.054(16) 0.087(18) 0.056(13) -0.019(13) 0.017(11) -0.027(14)
O37 0.075(19) 0.083(19) 0.069(16) 0.031(13) 0.011(13) 0.012(14)
O38 0.050(16) 0.078(18) 0.064(14) 0.010(13) 0.007(12) 0.006(13)
O40 0.075(18) 0.080(18) 0.055(14) -0.004(13) 0.015(13) 0.024(14)
O41 0.043(15) 0.08(2) 0.078(15) -0.049(14) 0.033(12) -0.033(14)
O44 0.040(16) 0.12(2) 0.081(17) 0.033(15) 0.012(13) 0.025(15)
O45 0.045(15) 0.11(2) 0.046(13) 0.007(13) -0.012(11) -0.009(14)
O47 0.037(16) 0.16(3) 0.085(18) 0.003(17) 0.010(13) -0.007(16)
O48 0.046(17) 0.15(2) 0.073(16) -0.019(15) 0.026(13) 0.008(15)
O49 0.064(18) 0.06(2) 0.115(19) -0.059(15) -0.007(14) -0.007(14)
O52 0.045(16) 0.11(2) 0.075(16) 0.023(15) 0.006(13) 0.013(15)
O53 0.047(15) 0.12(2) 0.041(12) -0.007(13) 0.008(11) 0.000(14)
O54 0.055(17) 0.075(18) 0.097(17) 0.021(14) 0.029(14) 0.015(14)
O56 0.041(15) 0.14(2) 0.073(15) 0.007(15) 0.016(12) 0.029(15)
N1 0.05(2) 0.11(3) 0.12(2) 0.03(2) 0.021(18) 0.00(2)
N2 0.05(2) 0.07(2) 0.14(3) 0.03(2) 0.04(2) 0.022(18)
N3 0.05(3) 0.07(3) 0.03(2) 0.02(2) -0.01(2) 0.00(2)

loop_
_atom_type_symbol
_atom_type_description
_atom_type_scat_dispersion_real
_atom_type_scat_dispersion_imag
_atom_type_scat_source
W W -0.8490 6.8722 'International Tables Vol C Tables 4.2.6.8 and 6.1.1.4'
Ni Ni 0.3393 1.1124 'International Tables Vol C Tables 4.2.6.8 and 6.1.1.4'
P P 0.1023 0.0942 'International Tables Vol C Tables 4.2.6.8 and 6.1.1.4'
O O 0.0106 0.0060 'International Tables Vol C Tables 4.2.6.8 and 6.1.1.4'
N N 0.0061 0.0033 'International Tables Vol C Tables 4.2.6.8 and 6.1.1.4'
C C 0.0033 0.0016 'International Tables Vol C Tables 4.2.6.8 and 6.1.1.4'
H H 0.0000 0.0000 'International Tables Vol C Tables 4.2.6.8 and 6.1.1.4'

loop_
_geom_angle_atom_site_label_1
_geom_angle_atom_site_label_2
_geom_angle_atom_site_label_3
_geom_angle
_geom_angle_site_symmetry_1
_geom_angle_site_symmetry_3
O26 W1 O39 101.7(9) . .
O26 W1 O53 100.2(9) . .
O39 W1 O53 158.1(8) . .
O26 W1 O3 98.6(9) . .
O39 W1 O3 83.7(8) . .
O53 W1 O3 91.8(8) . .
O26 W1 O15 99.5(9) . .
O39 W1 O15 86.6(9) . .
O53 W1 O15 91.1(8) . .
O3 W1 O15 160.9(8) . .
O26 W1 O17 172.0(9) . .
O39 W1 O17 85.7(7) . .
O53 W1 O17 72.4(7) . .
O3 W1 O17 79.1(7) . .
O15 W1 O17 83.8(7) . .
O34 W2 O54 100.1(10) . .
O34 W2 O10 98.3(9) . .
O54 W2 O10 90.0(8) . .
O34 W2 O6 99.9(9) . .
O54 W2 O6 90.8(8) . .
O10 W2 O6 161.4(7) . .
O34 W2 O39 101.5(10) . .
O54 W2 O39 158.4(8) . .
O10 W2 O39 85.7(8) . .
O6 W2 O39 86.7(8) . .
O34 W2 O5 172.6(9) . .
O54 W2 O5 72.5(8) . .
O10 W2 O5 81.2(7) . .
O6 W2 O5 81.4(7) . .
O39 W2 O5 85.9(7) . .
O47 W3 O13 101.7(11) . .
O47 W3 O3 100.1(9) . .
O13 W3 O3 89.7(9) . .
O47 W3 O35 98.9(11) . .
O13 W3 O35 158.0(8) . .
O3 W3 O35 94.1(8) . .
O47 W3 O43 98.7(10) . .
O13 W3 O43 80.0(9) . .
O3 W3 O43 160.1(8) . .
O35 W3 O43 89.4(9) . .
O47 W3 O36 171.4(10) . .
O13 W3 O36 85.9(8) . .
O3 W3 O36 83.7(7) . .
O35 W3 O36 73.0(7) . .
O43 W3 O36 78.6(8) . .
O41 W5 O21 100.3(10) . .
O41 W5 O29 100.3(9) . .
O21 W5 O29 91.6(8) . .
O41 W5 O53 99.1(9) . .
O21 W5 O53 95.4(8) . .
O29 W5 O53 157.9(9) . .
O41 W5 O2 95.9(9) . .
O21 W5 O2 163.3(9) . .
O29 W5 O2 81.9(8) . .
O53 W5 O2 85.5(8) . .
O41 W5 O17 170.3(7) . .
O21 W5 O17 83.9(8) . .
O29 W5 O17 88.3(7) . .
O53 W5 O17 71.7(8) . .
O2 W5 O17 80.6(7) . .
O32 W6 O16 102.7(10) . .
O32 W6 O8 101.9(9) . .
O16 W6 O8 93.2(8) . .
O32 W6 O30 98.6(10) . .
O16 W6 O30 155.5(9) . .
O8 W6 O30 94.1(9) . .
O32 W6 O56 90.5(10) . .
O16 W6 O56 84.7(8) . .
O8 W6 O56 167.6(8) . .
O30 W6 O56 83.2(9) . .
O32 W6 O23 166.6(9) . .
O16 W6 O23 83.4(7) . .
O8 W6 O23 89.4(7) . .
O30 W6 O23 73.4(8) . .
O56 W6 O23 78.2(7) . .
O37 W7 O18 96.5(10) . .
O37 W7 O29 101.1(10) . .
O18 W7 O29 87.5(8) . .
O37 W7 O8 99.3(9) . .
O18 W7 O8 163.7(8) . .
O29 W7 O8 85.6(8) . .
O37 W7 O27 102.0(10) . .
O18 W7 O27 93.8(9) . .
O29 W7 O27 156.5(9) . .
O8 W7 O27 86.7(8) . .
O37 W7 O9 174.1(9) . .
O18 W7 O9 85.0(8) . .
O29 W7 O9 84.6(7) . .
O8 W7 O9 79.6(7) . .
O27 W7 O9 72.2(8) . .
O50 W9 O6 98.5(10) . .
O50 W9 O14 99.9(10) . .
O6 W9 O14 90.6(8) . .
O50 W9 O13 102.3(10) . .
O6 W9 O13 90.0(9) . .
O14 W9 O13 157.4(8) . .
O50 W9 O51 99.1(11) . .
O6 W9 O51 162.2(9) . .
O14 W9 O51 89.5(9) . .
O13 W9 O51 83.2(9) . .
O50 W9 O7 173.0(10) . .
O6 W9 O7 84.3(7) . .
O14 W9 O7 73.5(7) . .
O13 W9 O7 84.1(8) . .
O51 W9 O7 78.6(8) . .
O38 W11 O2 102.8(9) . .
O38 W11 O12 99.8(9) . .
O2 W11 O12 93.8(8) . .
O38 W11 O18 99.4(9) . .
O2 W11 O18 85.8(8) . .
O12 W11 O18 160.4(9) . .
O38 W11 O4 101.7(9) . .
O2 W11 O4 154.9(8) . .
O12 W11 O4 87.5(8) . .
O18 W11 O4 84.7(8) . .
O38 W11 O19 171.3(8) . .
O2 W11 O19 84.8(7) . .
O12 W11 O19 75.3(7) . .
O18 W11 O19 85.1(7) . .
O4 W11 O19 71.2(7) . .
O44 W13 O28 99.3(10) . .
O44 W13 O54 98.7(10) . .
O28 W13 O54 90.3(8) . .
O44 W13 O25 104.3(9) . .
O28 W13 O25 88.3(8) . .
O54 W13 O25 156.9(9) . .
O44 W13 O22 97.6(9) . .
O28 W13 O22 162.8(9) . .
O54 W13 O22 90.1(8) . .
O25 W13 O22 84.6(8) . .
O44 W13 O5 171.4(8) . .
O28 W13 O5 82.0(9) . .
O54 W13 O5 72.8(8) . .
O25 W13 O5 84.1(7) . .
O22 W13 O5 81.7(8) . .
O49 W16 O1 99.2(10) . .
O49 W16 O16 103.8(9) . .
O1 W16 O16 92.1(8) . .
O49 W16 O35 99.1(10) . .
O1 W16 O35 91.4(9) . .
O16 W16 O35 156.0(8) . .
O49 W16 O21 95.0(10) . .
O1 W16 O21 165.8(9) . .
O16 W16 O21 85.3(8) . .
O35 W16 O21 85.5(8) . .
O49 W16 O36 170.9(9) . .
O1 W16 O36 86.6(8) . .
O16 W16 O36 82.9(7) . .
O35 W16 O36 73.6(8) . .
O21 W16 O36 79.2(8) . .
O52 W18 O4 99.4(10) . .
O52 W18 O22 103.3(9) . .
O4 W18 O22 157.3(9) . .
O52 W18 O45 103.7(9) . .
O4 W18 O45 90.0(9) . .
O22 W18 O45 86.3(8) . .
O52 W18 O24 98.9(9) . .
O4 W18 O24 87.9(8) . .
O22 W18 O24 87.0(8) . .
O45 W18 O24 157.3(9) . .
O52 W18 O19 169.2(8) . .
O4 W18 O19 73.1(7) . .
O22 W18 O19 84.2(7) . .
O45 W18 O19 84.4(7) . .
O24 W18 O19 73.4(7) . .
O48 W19 O31 100.6(10) . .
O48 W19 O30 101.0(10) . .
O31 W19 O30 158.1(8) . .
O48 W19 O46 96.3(10) . .
O31 W19 O46 90.6(9) . .
O30 W19 O46 90.2(9) . .
O48 W19 O11 96.9(9) . .
O31 W19 O11 85.5(8) . .
O30 W19 O11 88.7(9) . .
O46 W19 O11 166.7(8) . .
O48 W19 O23 173.4(9) . .
O31 W19 O23 85.8(7) . .
O30 W19 O23 72.6(7) . .
O46 W19 O23 82.4(8) . .
O11 W19 O23 84.6(7) . .
O40 W22 O25 99.8(9) . .
O40 W22 O27 100.9(9) . .
O25 W22 O27 158.6(8) . .
O40 W22 O11 99.0(9) . .
O25 W22 O11 89.3(9) . .
O27 W22 O11 92.8(9) . .
O40 W22 O45 97.4(10) . .
O25 W22 O45 83.2(8) . .
O27 W22 O45 88.7(8) . .
O11 W22 O45 162.9(8) . .
O40 W22 O9 175.0(9) . .
O25 W22 O9 84.6(7) . .
O27 W22 O9 74.5(7) . .
O11 W22 O9 83.3(7) . .
O45 W22 O9 80.7(8) . .
O42 W27 O14 100.3(10) . .
O42 W27 O33 94.6(11) . .
O14 W27 O33 87.6(8) . .
O42 W27 O31 101.1(10) . .
O14 W27 O31 158.5(8) . .
O33 W27 O31 88.9(9) . .
O42 W27 O28 99.2(11) . .
O14 W27 O28 90.3(8) . .
O33 W27 O28 166.2(10) . .
O31 W27 O28 88.0(8) . .
O42 W27 O7 172.0(9) . .
O14 W27 O7 72.5(7) . .
O33 W27 O7 81.8(8) . .
O31 W27 O7 86.0(8) . .
O28 W27 O7 84.5(8) . .
O20 W28 O10 103.8(8) . .
O20 W28 O15 102.9(9) . .
O10 W28 O15 84.5(8) . .
O20 W28 O24 101.2(9) . .
O10 W28 O24 90.1(8) . .
O15 W28 O24 155.9(7) . .
O20 W28 O12 100.1(9) . .
O10 W28 O12 156.0(7) . .
O15 W28 O12 88.6(8) . .
O24 W28 O12 86.9(8) . .
O20 W28 O19 170.5(8) . .
O10 W28 O19 83.3(6) . .
O15 W28 O19 83.8(6) . .
O24 W28 O19 72.2(7) . .
O12 W28 O19 73.1(7) . .
O1 Ni1 O1 91.9(12) . 2_755
O1 Ni1 O43 92.4(8) . 2_755
O1 Ni1 O43 98.8(9) 2_755 2_755
O1 Ni1 O43 98.8(9) . .
O1 Ni1 O43 92.4(8) 2_755 .
O43 Ni1 O43 163.9(13) 2_755 .
O1 Ni1 O55 93.2(8) . 2_755
O1 Ni1 O55 173.8(7) 2_755 2_755
O43 Ni1 O55 84.5(8) 2_755 2_755
O43 Ni1 O55 83.3(8) . 2_755
O1 Ni1 O55 173.8(7) . .
O1 Ni1 O55 93.2(8) 2_755 .
O43 Ni1 O55 83.3(8) 2_755 .
O43 Ni1 O55 84.5(8) . .
O55 Ni1 O55 81.9(11) 2_755 .
O51 Ni2 O51 165.2(15) 2_755 .
O51 Ni2 O55 83.3(9) 2_755 2_755
O51 Ni2 O55 85.7(9) . 2_755
O51 Ni2 O55 85.7(9) 2_755 .
O51 Ni2 O55 83.3(9) . .
O55 Ni2 O55 84.4(11) 2_755 .
O51 Ni2 O33 92.5(9) 2_755 .
O51 Ni2 O33 98.2(9) . .
O55 Ni2 O33 94.0(8) 2_755 .
O55 Ni2 O33 177.8(8) . .
O51 Ni2 O33 98.2(9) 2_755 2_755
O51 Ni2 O33 92.5(9) . 2_755
O55 Ni2 O33 177.8(8) 2_755 2_755
O55 Ni2 O33 94.0(8) . 2_755
O33 Ni2 O33 87.6(13) . 2_755
O9 P6 O5 110.5(11) . .
O9 P6 O17 114.6(11) . .
O5 P6 O17 110.8(10) . .
O9 P6 O19 107.3(10) . .
O5 P6 O19 106.1(11) . .
O17 P6 O19 106.9(11) . .
O23 P7 O7 110.4(11) . .
O23 P7 O55 108.9(10) . 2_755
O7 P7 O55 106.3(11) . 2_755
O23 P7 O36 111.2(11) . .
O7 P7 O36 110.1(10) . .
O55 P7 O36 109.9(11) 2_755 .
W16 O1 Ni1 135.2(11) . .
W11 O2 W5 153.1(11) . .
W3 O3 W1 169.3(11) . .
W18 O4 W11 124.2(10) . .
P6 O5 W13 129.5(10) . .
P6 O5 W2 128.2(10) . .
W13 O5 W2 90.0(7) . .
W9 O6 W2 166.9(11) . .
P7 O7 W9 129.8(11) . .
P7 O7 W27 128.4(10) . .
W9 O7 W27 90.8(7) . .
W6 O8 W7 165.6(11) . .
P6 O9 W22 130.3(11) . .
P6 O9 W7 126.1(11) . .
W22 O9 W7 89.8(5) . .
W28 O10 W2 152.6(10) . .
W22 O11 W19 167.6(12) . .
W11 O12 W28 122.2(9) . .
W3 O13 W9 158.1(12) . .
W27 O14 W9 122.9(10) . .
W28 O15 W1 151.6(11) . .
W6 O16 W16 158.1(12) . .
P6 O17 W1 129.4(10) . .
P6 O17 W5 126.4(10) . .
W1 O17 W5 92.1(6) . .
W7 O18 W11 146.9(11) . .
P6 O19 W18 125.3(10) . .
P6 O19 W11 124.6(10) . .
W18 O19 W11 91.3(6) . .
P6 O19 W28 125.4(9) . .
W18 O19 W28 90.1(6) . .
W11 O19 W28 89.4(6) . .
W5 O21 W16 166.0(10) . .
W18 O22 W13 148.7(11) . .
P7 O23 W6 130.6(12) . .
P7 O23 W19 131.1(12) . .
W6 O23 W19 91.9(6) . .
W28 O24 W18 124.2(10) . .
W22 O25 W13 154.9(11) . .
W22 O27 W7 123.5(10) . .
W13 O28 W27 167.0(10) . .
W5 O29 W7 151.7(10) . .
W6 O30 W19 121.2(9) . .
W19 O31 W27 151.8(12) . .
W27 O33 Ni2 134.4(10) . .
W3 O35 W16 121.1(10) . .
P7 O36 W16 125.7(10) . .
P7 O36 W3 126.4(10) . .
W16 O36 W3 92.4(7) . .
W1 O39 W2 148.6(12) . .
Ni1 O43 W3 129.8(11) . .
W18 O45 W22 151.4(11) . .
Ni2 O51 W9 129.5(12) . .
W1 O53 W5 123.1(11) . .
W2 O54 W13 124.5(11) . .
P7 O55 Ni2 127.0(12) 2_755 .
P7 O55 Ni1 123.7(12) 2_755 .
Ni2 O55 Ni1 96.8(8) . .
C1 N1 C9 106(3) . .
C1 N1 C5 107(3) . .
C9 N1 C5 115(3) . .
C1 N1 C13 113(3) . .
C9 N1 C13 111(3) . .
C5 N1 C13 104(3) . .
C25 N2 C21 112(3) . .
C25 N2 C17 111(3) . .
C21 N2 C17 103(2) . .
C25 N2 C29 103(2) . .
C21 N2 C29 113(3) . .
C17 N2 C29 115(2) . .
C33 N3 C45 111(3) . .
C33 N3 C37 111(3) . .
C45 N3 C37 103(3) . .
C33 N3 C41 110(3) . .
C45 N3 C41 108(3) . .
C37 N3 C41 114(3) . .
C53 N4 C49 126(6) . .
N1 C1 C2 120(3) . .
C3 C2 C1 119(4) . .
C6 C5 N1 119(3) . .
C7 C6 C5 110(3) . .
C8 C7 C6 113(4) . .
C10 C9 N1 107(3) . .
C11 C10 C9 114(5) . .
C14 C13 N1 112(2) . .
C15 C14 C13 115(3) . .
C16 C15 C14 115(3) . .
N2 C17 C18 114(3) . .
C19 C18 C17 109(4) . .
C22 C21 N2 116(3) . .
C21 C22 C23 119(3) . .
C22 C23 C24 112(4) . .
N2 C25 C26 117(3) . .
C27 C26 C25 112(3) . .
C30 C29 N2 110(2) . .
C31 C30 C29 111(3) . .
C30 C31 C32 121(3) . .
N3 C33 C34 117(3) . .
C35 C34 C33 111(3) . .
C34 C35 C36 112(3) . .
C38 C37 N3 113(3) . .
C39 C38 C37 107(3) . .
C40 C39 C38 106(5) . .
C42 C41 N3 123(4) . .
C41 C42 C43 117(4) . .
C44 C43 C42 106(5) . .
C46 C45 N3 119(3) . .
C47 C46 C45 118(4) . .
C50 C49 N4 134(7) . .
C51 C50 C49 99(6) . .
N4 C53 C54 94(7) . .

loop_
_geom_bond_atom_site_label_1
_geom_bond_atom_site_label_2
_geom_bond_distance
_geom_bond_site_symmetry_2
W1 O26 1.676(18) .
W1 O39 1.86(2) .
W1 O53 1.89(2) .
W1 O3 1.907(19) .
W1 O15 1.92(2) .
W1 O17 2.319(16) .
W2 O34 1.665(18) .
W2 O54 1.87(2) .
W2 O10 1.932(18) .
W2 O6 1.94(2) .
W2 O39 1.95(2) .
W2 O5 2.383(16) .
W3 O47 1.70(2) .
W3 O13 1.83(2) .
W3 O3 1.871(19) .
W3 O35 1.88(2) .
W3 O43 2.09(2) .
W3 O36 2.352(18) .
W5 O41 1.57(2) .
W5 O21 1.80(2) .
W5 O29 1.883(17) .
W5 O53 1.917(17) .
W5 O2 2.02(2) .
W5 O17 2.331(17) .
W6 O32 1.682(18) .
W6 O16 1.85(2) .
W6 O8 1.89(2) .
W6 O30 1.90(2) .
W6 O56 2.16(2) .
W6 O23 2.322(19) .
W7 O37 1.715(19) .
W7 O18 1.891(17) .
W7 O29 1.904(18) .
W7 O8 1.92(2) .
W7 O27 1.93(2) .
W7 O9 2.401(18) .
W9 O50 1.64(2) .
W9 O6 1.86(2) .
W9 O14 1.898(19) .
W9 O13 1.94(2) .
W9 O51 2.14(2) .
W9 O7 2.316(18) .
W11 O38 1.68(2) .
W11 O2 1.83(2) .
W11 O12 1.889(18) .
W11 O18 1.941(16) .
W11 O4 1.96(2) .
W11 O19 2.378(17) .
W13 O44 1.60(3) .
W13 O28 1.88(2) .
W13 O54 1.91(2) .
W13 O25 1.92(2) .
W13 O22 1.95(2) .
W13 O5 2.349(19) .
W16 O49 1.64(2) .
W16 O1 1.75(2) .
W16 O16 1.90(2) .
W16 O35 1.954(18) .
W16 O21 2.05(2) .
W16 O36 2.273(19) .
W18 O52 1.70(2) .
W18 O4 1.87(2) .
W18 O22 1.90(2) .
W18 O45 1.919(19) .
W18 O24 1.922(18) .
W18 O19 2.363(17) .
W19 O48 1.70(2) .
W19 O31 1.86(2) .
W19 O30 1.94(2) .
W19 O46 1.95(2) .
W19 O11 1.958(19) .
W19 O23 2.327(19) .
W22 O40 1.67(2) .
W22 O25 1.84(2) .
W22 O27 1.87(3) .
W22 O11 1.880(19) .
W22 O45 1.93(2) .
W22 O9 2.344(17) .
W27 O42 1.62(3) .
W27 O14 1.894(18) .
W27 O33 1.91(2) .
W27 O31 1.918(19) .
W27 O28 1.95(2) .
W27 O7 2.36(2) .
W28 O20 1.700(16) .
W28 O10 1.881(19) .
W28 O15 1.89(2) .
W28 O24 1.91(2) .
W28 O12 1.965(18) .
W28 O19 2.421(15) .
Ni1 O1 2.04(2) .
Ni1 O1 2.04(2) 2_755
Ni1 O43 2.06(2) 2_755
Ni1 O43 2.06(2) .
Ni1 O55 2.08(2) 2_755
Ni1 O55 2.08(2) .
Ni2 O51 2.00(2) 2_755
Ni2 O51 2.00(2) .
Ni2 O55 2.03(2) 2_755
Ni2 O55 2.03(2) .
Ni2 O33 2.09(2) .
Ni2 O33 2.09(2) 2_755
P6 O9 1.507(16) .
P6 O5 1.51(2) .
P6 O17 1.554(19) .
P6 O19 1.564(18) .
P7 O23 1.552(17) .
P7 O7 1.57(2) .
P7 O55 1.57(2) 2_755
P7 O36 1.58(2) .
O55 P7 1.57(2) 2_755
N1 C1 1.517(18) .
N1 C9 1.517(19) .
N1 C5 1.523(19) .
N1 C13 1.525(18) .
N2 C25 1.504(19) .
N2 C21 1.507(19) .
N2 C17 1.512(19) .
N2 C29 1.527(18) .
N3 C33 1.501(19) .
N3 C45 1.507(19) .
N3 C37 1.515(19) .
N3 C41 1.517(19) .
N4 C53 1.50(2) .
N4 C49 1.51(2) .
C1 C2 1.52(2) .
C2 C3 1.52(2) .
C5 C6 1.515(19) .
C6 C7 1.507(19) .
C7 C8 1.492(19) .
C9 C10 1.49(2) .
C10 C11 1.49(2) .
C13 C14 1.513(19) .
C14 C15 1.507(19) .
C15 C16 1.505(19) .
C17 C18 1.515(19) .
C18 C19 1.51(2) .
C21 C22 1.504(19) .
C22 C23 1.506(19) .
C23 C24 1.51(2) .
C25 C26 1.515(19) .
C26 C27 1.511(19) .
C29 C30 1.518(18) .
C30 C31 1.510(19) .
C31 C32 1.511(19) .
C33 C34 1.508(19) .
C34 C35 1.490(19) .
C35 C36 1.508(19) .
C37 C38 1.499(19) .
C38 C39 1.50(2) .
C39 C40 1.49(2) .
C41 C42 1.50(2) .
C42 C43 1.50(2) .
C43 C44 1.50(2) .
C45 C46 1.504(19) .
C46 C47 1.49(2) .
C49 C50 1.51(2) .
C50 C51 1.49(2) .
C53 C54 1.50(2) .
